data_7221625
loop_
_publ_author_name
'Gil-Hern\'andez, B.'
'Gili, P.'
'Quir\'os, M.'
'Sanchiz, J.'

_publ_section_title
;
 Mesoxalate as Cu(ii)--Ln(iii) linker in the construction of MOFs in
 DMSO/water medium
;
_journal_issue 34
_journal_name_full CrystEngComm
_journal_page_first 6555
_journal_paper_doi 10.1039/C5CE00999E
_journal_volume 17
_journal_year 2015
_chemical_absolute_configuration
;
The chemical absolute configuration arises from the creation
of a stereogenic center located at the Ln(III) ion
;
_chemical_formula_sum 'C13 H19 Ce Cu3 O22 S2'
_chemical_formula_weight 922.14
_chemical_name_systematic
;
 ?
;
_space_group_IT_number 198
_symmetry_cell_setting cubic
_symmetry_space_group_name_Hall 'P 2ac 2ab 3'
_symmetry_space_group_name_H-M 'P 21 3'
_atom_sites_solution_hydrogens none
_atom_sites_solution_primary direct
_atom_sites_solution_secondary difmap
_audit_creation_method
;
CrysAlisPro, Agilent Technologies,
Version 1.171.36.28 (release 01-02-2013 CrysAlis171 .NET)
(compiled Feb  1 2013,16:14:44)
;
_audit_update_record
;
2015-07-13 deposited with the CCDC.
2015-07-23 downloaded from the CCDC.
;
_cell_angle_alpha 90.00
_cell_angle_beta 90.00
_cell_angle_gamma 90.00
_cell_formula_units_Z 4
_cell_length_a 17.6180(2)
_cell_length_b 17.6180(2)
_cell_length_c 17.6180(2)
_cell_measurement_temperature 293(2)
_cell_volume 5468.52(11)
_computing_cell_refinement
;
CrysAlisPro, Agilent Technologies,
Version 1.171.36.28 (release 01-02-2013 CrysAlis171 .NET)
(compiled Feb  1 2013,16:14:44)
;
_computing_data_collection
;
CrysAlisPro, Agilent Technologies,
Version 1.171.36.28 (release 01-02-2013 CrysAlis171 .NET)
(compiled Feb  1 2013,16:14:44)
;
_computing_data_reduction
;
CrysAlisPro, Agilent Technologies,
Version 1.171.36.28 (release 01-02-2013 CrysAlis171 .NET)
(compiled Feb  1 2013,16:14:44)
;
_computing_molecular_graphics 'DIAMOND (Crystal Impact, 2009)'
_computing_publication_material 'SHELXL-97 (Sheldrick, 2008)'
_computing_structure_refinement 'SHELXL-97 (Sheldrick, 2008)'
_computing_structure_solution 'SHELXS-97 (Sheldrick, 2008)'
_diffrn_ambient_temperature 293(2)
_diffrn_detector_area_resol_mean 10.5953
_diffrn_measured_fraction_theta_full 0.942
_diffrn_measured_fraction_theta_max 0.942
_diffrn_measurement_device_type 'SuperNova, Dual, Cu at zero, Atlas'
_diffrn_measurement_method '\w scans'
_diffrn_radiation_monochromator mirror
_diffrn_radiation_source 'SuperNova (Mo) X-ray Source'
_diffrn_radiation_type MoK\a
_diffrn_radiation_wavelength 0.71073
_diffrn_reflns_av_R_equivalents 0.0787
_diffrn_reflns_av_sigmaI/netI 0.0864
_diffrn_reflns_limit_h_max 24
_diffrn_reflns_limit_h_min -24
_diffrn_reflns_limit_k_max 22
_diffrn_reflns_limit_k_min -21
_diffrn_reflns_limit_l_max 21
_diffrn_reflns_limit_l_min -22
_diffrn_reflns_number 29436
_diffrn_reflns_theta_full 31.99
_diffrn_reflns_theta_max 31.99
_diffrn_reflns_theta_min 2.83
_exptl_absorpt_coefficient_mu 2.091
_exptl_absorpt_correction_T_max 1.00000
_exptl_absorpt_correction_T_min 0.55448
_exptl_absorpt_correction_type multi-scan
_exptl_absorpt_process_details
;
CrysAlisPro, Agilent Technologies,
Version 1.171.36.28 (release 01-02-2013 CrysAlis171 .NET)
(compiled Feb  1 2013,16:14:44)
Empirical absorption correction using spherical harmonics,
 implemented in SCALE3 ABSPACK scaling algorithm.
;
_exptl_crystal_colour blue
_exptl_crystal_density_diffrn 1.120
_exptl_crystal_density_method 'not measured'
_exptl_crystal_description hexagonal
_exptl_crystal_F_000 1800
_exptl_crystal_size_max 0.5182
_exptl_crystal_size_mid 0.2049
_exptl_crystal_size_min 0.1194
_platon_squeeze_details
;
;
_refine_diff_density_max 0.590
_refine_diff_density_min -0.648
_refine_diff_density_rms 0.079
_refine_ls_abs_structure_details 'Flack H D (1983), Acta Cryst. A39, 876-881'
_refine_ls_abs_structure_Flack -0.01(2)
_refine_ls_extinction_method none
_refine_ls_goodness_of_fit_ref 0.996
_refine_ls_hydrogen_treatment none
_refine_ls_matrix_type full
_refine_ls_number_parameters 121
_refine_ls_number_reflns 5929
_refine_ls_number_restraints 6
_refine_ls_restrained_S_all 0.997
_refine_ls_R_factor_all 0.1032
_refine_ls_R_factor_gt 0.0490
_refine_ls_shift/su_max 0.002
_refine_ls_shift/su_mean 0.000
_refine_ls_structure_factor_coef Fsqd
_refine_ls_weighting_details 'calc w=1/[\s^2^(Fo^2^)+(0.0450P)^2^+0.0000P] where P=(Fo^2^+2Fc^2^)/3'
_refine_ls_weighting_scheme calc
_refine_ls_wR_factor_gt 0.1106
_refine_ls_wR_factor_ref 0.1191
_reflns_number_gt 2967
_reflns_number_total 5929
_reflns_threshold_expression >2sigma(I)
_cod_data_source_file c5ce00999e2.cif
_cod_data_source_block cecu3l3
_cod_depositor_comments 'Adding full bibliography for 7221624--7221628.cif.'
_cod_original_sg_symbol_H-M P213
_cod_database_code 7221625

loop_
_symmetry_equiv_pos_as_xyz
'x, y, z'
'-x+1/2, -y, z+1/2'
'-x, y+1/2, -z+1/2'
'x+1/2, -y+1/2, -z'
'z, x, y'
'z+1/2, -x+1/2, -y'
'-z+1/2, -x, y+1/2'
'-z, x+1/2, -y+1/2'
'y, z, x'
'-y, z+1/2, -x+1/2'
'y+1/2, -z+1/2, -x'
'-y+1/2, -z, x+1/2'

loop_
_atom_site_label
_atom_site_type_symbol
_atom_site_fract_x
_atom_site_fract_y
_atom_site_fract_z
_atom_site_U_iso_or_equiv
_atom_site_adp_type
_atom_site_occupancy
_atom_site_symmetry_multiplicity
_atom_site_calc_flag
_atom_site_refinement_flags
C1 C 0.4870(3) 0.2592(3) 0.4969(3) 0.0623(13) Uani 1 1 d .
C2 C 0.4904(3) 0.2341(3) 0.4132(3) 0.0563(12) Uani 1 1 d .
C3 C 0.4109(3) 0.2084(3) 0.3864(3) 0.0577(12) Uani 1 1 d .
C1S C 0.453(2) -0.1049(8) 0.489(2) 0.22(2) Uiso 0.33 1 d PD
C2S C 0.3773(10) 0.0276(19) 0.493(3) 0.37(4) Uani 0.33 1 d PD
O6 O 0.40319(18) 0.1415(2) 0.3672(2) 0.0727(10) Uani 1 1 d .
O3 O 0.54404(16) 0.17705(17) 0.40356(18) 0.0571(8) Uani 1 1 d .
O1W O 0.4789(3) 0.4789(3) 0.4789(3) 0.132(3) Uani 1 3 d S
O5 O 0.36056(18) 0.25713(19) 0.3874(2) 0.0661(9) Uani 1 1 d .
O4 O 0.50782(19) 0.29930(17) 0.37120(18) 0.0626(9) Uani 1 1 d .
O2 O 0.4506(2) 0.3190(2) 0.5094(2) 0.0804(11) Uani 1 1 d .
O1 O 0.5183(2) 0.2185(2) 0.5457(2) 0.0770(11) Uani 1 1 d .
O1S O 0.5242(2) 0.0242(2) 0.4758(2) 0.0836(19) Uani 1 3 d SD
S1 S 0.4671(10) -0.0100 0.5194(10) 0.194(7) Uani 0.33 1 d PD
Cu1 Cu 0.49998(3) 0.09204(4) 0.34945(4) 0.0645(2) Uani 1 1 d .
Ce1 Ce 0.397264(16) 0.397264(16) 0.397264(16) 0.05609(14) Uani 1 3 d S

loop_
_atom_site_aniso_label
_atom_site_aniso_U_11
_atom_site_aniso_U_22
_atom_site_aniso_U_33
_atom_site_aniso_U_23
_atom_site_aniso_U_13
_atom_site_aniso_U_12
C1 0.070(3) 0.065(3) 0.052(3) -0.009(3) 0.006(3) 0.026(3)
C2 0.048(3) 0.056(3) 0.065(3) 0.005(2) 0.000(2) 0.004(2)
C3 0.058(3) 0.054(3) 0.061(3) 0.004(2) -0.001(2) -0.002(2)
C2S 0.16(4) 0.57(12) 0.37(8) -0.09(7) 0.17(5) -0.13(5)
O6 0.052(2) 0.060(2) 0.106(3) -0.0170(19) -0.0026(19) 0.0036(18)
O3 0.0532(18) 0.066(2) 0.0523(18) -0.0068(17) -0.0034(16) 0.0132(15)
O1W 0.132(3) 0.132(3) 0.132(3) -0.032(3) -0.032(3) -0.032(3)
O5 0.0539(19) 0.064(2) 0.081(2) 0.0065(18) 0.0000(19) 0.0054(17)
O4 0.064(2) 0.058(2) 0.066(2) 0.0084(16) 0.0041(16) 0.0017(17)
O2 0.085(3) 0.080(3) 0.076(3) -0.012(2) -0.005(2) 0.025(2)
O1 0.085(3) 0.089(3) 0.057(2) 0.002(2) -0.0069(19) 0.029(2)
O1S 0.0836(19) 0.0836(19) 0.0836(19) 0.008(2) 0.008(2) -0.008(2)
S1 0.170(16) 0.276(19) 0.136(12) 0.041(12) 0.012(10) -0.121(16)
Cu1 0.0558(4) 0.0666(4) 0.0711(4) -0.0156(3) 0.0016(3) 0.0037(3)
Ce1 0.05609(14) 0.05609(14) 0.05609(14) 0.00289(14) 0.00289(14) 0.00289(14)

loop_
_atom_type_symbol
_atom_type_description
_atom_type_scat_dispersion_real
_atom_type_scat_dispersion_imag
_atom_type_scat_source
C C 0.0033 0.0016 'International Tables Vol C Tables 4.2.6.8 and 6.1.1.4'
H H 0.0000 0.0000 'International Tables Vol C Tables 4.2.6.8 and 6.1.1.4'
O O 0.0106 0.0060 'International Tables Vol C Tables 4.2.6.8 and 6.1.1.4'
Cu Cu 0.3201 1.2651 'International Tables Vol C Tables 4.2.6.8 and 6.1.1.4'
Ce Ce -0.2486 2.6331 'International Tables Vol C Tables 4.2.6.8 and 6.1.1.4'
S S 0.1246 0.1234 'International Tables Vol C Tables 4.2.6.8 and 6.1.1.4'

loop_
_geom_angle_atom_site_label_1
_geom_angle_atom_site_label_2
_geom_angle_atom_site_label_3
_geom_angle
_geom_angle_site_symmetry_1
_geom_angle_site_symmetry_3
O1 C1 O2 126.1(5) . .
O1 C1 C2 118.5(4) . .
O2 C1 C2 115.4(5) . .
O3 C2 O4 112.3(4) . .
O3 C2 C1 110.5(4) . .
O4 C2 C1 106.2(4) . .
O3 C2 C3 111.6(4) . .
O4 C2 C3 106.1(4) . .
C1 C2 C3 110.0(4) . .
O6 C3 O5 126.0(5) . .
O6 C3 C2 117.6(4) . .
O5 C3 C2 116.3(4) . .
C3 O6 Cu1 112.1(3) . .
C2 O3 Cu1 110.3(3) . .
C2 O3 Cu1 111.1(3) . 11_556
Cu1 O3 Cu1 114.61(16) . 11_556
C3 O5 Ce1 119.3(3) . .
C2 O4 Ce1 106.4(2) . .
C1 O2 Ce1 120.1(3) . .
C1 O1 Cu1 111.4(3) . 11_556
O1S S1 C1S 109.9(12) . .
O1S S1 C2S 109.6(10) . .
C1S S1 C2S 98.7(11) . .
O3 Cu1 O6 85.72(14) . .
O3 Cu1 O1 170.66(17) . 8_645
O6 Cu1 O1 92.08(15) . 8_645
O3 Cu1 O3 95.95(17) . 8_645
O6 Cu1 O3 175.41(15) . 8_645
O1 Cu1 O3 85.59(14) 8_645 8_645
O1W Ce1 O5 137.95(8) . 5
O1W Ce1 O5 137.95(8) . .
O5 Ce1 O5 70.91(12) 5 .
O1W Ce1 O5 137.95(8) . 9
O5 Ce1 O5 70.91(12) 5 9
O5 Ce1 O5 70.91(12) . 9
O1W Ce1 O2 69.95(9) . .
O5 Ce1 O2 128.85(11) 5 .
O5 Ce1 O2 68.23(11) . .
O5 Ce1 O2 120.48(12) 9 .
O1W Ce1 O2 69.95(9) . 5
O5 Ce1 O2 68.23(11) 5 5
O5 Ce1 O2 120.48(12) . 5
O5 Ce1 O2 128.85(11) 9 5
O2 Ce1 O2 108.89(9) . 5
O1W Ce1 O2 69.95(9) . 9
O5 Ce1 O2 120.48(12) 5 9
O5 Ce1 O2 128.85(11) . 9
O5 Ce1 O2 68.23(11) 9 9
O2 Ce1 O2 108.89(9) . 9
O2 Ce1 O2 108.89(9) 5 9
O1W Ce1 O4 92.97(7) . 5
O5 Ce1 O4 62.88(10) 5 5
O5 Ce1 O4 128.53(11) . 5
O5 Ce1 O4 73.59(11) 9 5
O2 Ce1 O4 162.78(12) . 5
O2 Ce1 O4 61.10(11) 5 5
O2 Ce1 O4 65.26(11) 9 5
O1W Ce1 O4 92.97(7) . 9
O5 Ce1 O4 128.53(11) 5 9
O5 Ce1 O4 73.59(11) . 9
O5 Ce1 O4 62.88(10) 9 9
O2 Ce1 O4 65.26(11) . 9
O2 Ce1 O4 162.78(12) 5 9
O2 Ce1 O4 61.10(11) 9 9
O4 Ce1 O4 119.734(13) 5 9
O1W Ce1 O4 92.97(7) . .
O5 Ce1 O4 73.59(11) 5 .
O5 Ce1 O4 62.88(10) . .
O5 Ce1 O4 128.53(11) 9 .
O2 Ce1 O4 61.10(11) . .
O2 Ce1 O4 65.26(11) 5 .
O2 Ce1 O4 162.78(12) 9 .
O4 Ce1 O4 119.734(13) 5 .
O4 Ce1 O4 119.734(13) 9 .

loop_
_geom_bond_atom_site_label_1
_geom_bond_atom_site_label_2
_geom_bond_distance
_geom_bond_site_symmetry_2
C1 O1 1.247(6) .
C1 O2 1.253(6) .
C1 C2 1.541(7) .
C2 O3 1.390(5) .
C2 O4 1.401(5) .
C2 C3 1.545(7) .
C3 O6 1.233(5) .
C3 O5 1.235(6) .
C1S S1 1.770(10) .
C2S S1 1.776(10) .
O6 Cu1 1.941(3) .
O3 Cu1 1.938(3) .
O3 Cu1 1.955(3) 11_556
O1W Ce1 2.492(8) .
O5 Ce1 2.558(3) .
O4 Ce1 2.643(3) .
O2 Ce1 2.586(4) .
O1 Cu1 1.942(4) 11_556
O1S S1 1.400(8) .
Cu1 O1 1.942(4) 8_645
Cu1 O3 1.955(3) 8_645
Ce1 O5 2.558(3) 5
Ce1 O5 2.558(3) 9
Ce1 O2 2.586(4) 5
Ce1 O2 2.586(4) 9
Ce1 O4 2.643(3) 5
Ce1 O4 2.643(3) 9

loop_
_platon_squeeze_void_nr
_platon_squeeze_void_average_x
_platon_squeeze_void_average_y
_platon_squeeze_void_average_z
_platon_squeeze_void_volume
_platon_squeeze_void_count_electrons
_platon_squeeze_void_content
1 0.004 -0.007 0.321 3490 195 ' '
